data_7005821
loop_
_publ_author_name
'Goodwin, Jocelyn M.'
'Chiang, Pin-Chieh'
'Brynda, Marcin'
'Penkina, Katerina'
'Olmstead, Marilyn M.'
'Patten, Timothy E.'

_publ_section_title
;
 Asymmetric dinuclear copper(I) complexes of
 bis-(2-(2-pyridyl)ethyl)-2-(N-toluenesulfonylamino)ethylamine with
 short copper-copper distances.
;
_journal_issue 28
_journal_name_full 'Dalton transactions (Cambridge, England : 2003)'
_journal_page_first 3086
_journal_page_last 3092
_journal_paper_doi 10.1039/b705684b
_journal_year 2007
_chemical_formula_moiety 'C22 H24 Cl Cu2 N5 O4 S'
_chemical_formula_sum 'C22 H24 Cl Cu2 N5 O4 S'
_chemical_formula_weight 617.05
_chemical_name_common 'Cu(PENAEA)CuCl Compound 3'
_chemical_name_systematic
;
?
;
_space_group_IT_number 2
_symmetry_cell_setting triclinic
_symmetry_space_group_name_Hall '-P 1'
_symmetry_space_group_name_H-M 'P -1'
_atom_sites_solution_hydrogens geom
_atom_sites_solution_primary direct
_atom_sites_solution_secondary difmap
_audit_creation_method SHELXL-97
_cell_angle_alpha 94.085(3)
_cell_angle_beta 98.630(4)
_cell_angle_gamma 92.039(3)
_cell_formula_units_Z 4
_cell_length_a 8.9933(9)
_cell_length_b 10.8437(11)
_cell_length_c 26.491(3)
_cell_measurement_reflns_used 972
_cell_measurement_temperature 90(2)
_cell_measurement_theta_max 20.0
_cell_measurement_theta_min 2.53
_cell_volume 2544.9(5)
_computing_cell_refinement SMART
_computing_data_collection 'SMART 5.054 (Bruker, 2003)'
_computing_data_reduction 'SAINT 6.45A (Bruker, 2004)'
_computing_molecular_graphics 'SHELXTL 5.1, XP (Sheldrick, 1994)'
_computing_publication_material SHELXL97
_computing_structure_refinement 'SHELXL97 (Sheldrick, 1997)'
_computing_structure_solution 'SHELXS97 (Sheldrick, 1990)'
_diffrn_ambient_temperature 90(2)
_diffrn_detector_area_resol_mean 8.3
_diffrn_measured_fraction_theta_full 0.997
_diffrn_measured_fraction_theta_max 0.997
_diffrn_measurement_device_type 'Bruker SMART 1000'
_diffrn_measurement_method \w
_diffrn_radiation_monochromator graphite
_diffrn_radiation_source 'fine-focus sealed tube'
_diffrn_radiation_type MoK\a
_diffrn_radiation_wavelength 0.71073
_diffrn_reflns_av_R_equivalents 0.0251
_diffrn_reflns_av_sigmaI/netI 0.0325
_diffrn_reflns_limit_h_max 11
_diffrn_reflns_limit_h_min -11
_diffrn_reflns_limit_k_max 14
_diffrn_reflns_limit_k_min -14
_diffrn_reflns_limit_l_max 34
_diffrn_reflns_limit_l_min -34
_diffrn_reflns_number 28321
_diffrn_reflns_theta_full 27.48
_diffrn_reflns_theta_max 27.48
_diffrn_reflns_theta_min 1.56
_diffrn_standards_number 0
_exptl_absorpt_coefficient_mu 1.897
_exptl_absorpt_correction_T_max 0.895
_exptl_absorpt_correction_T_min 0.377
_exptl_absorpt_correction_type multi-scan
_exptl_absorpt_process_details 'SADABS 2.10 (Sheldrick, 2004)'
_exptl_crystal_colour red-brown
_exptl_crystal_density_diffrn 1.611
_exptl_crystal_density_method 'not measured'
_exptl_crystal_description needle
_exptl_crystal_F_000 1256
_exptl_crystal_size_max 0.64
_exptl_crystal_size_mid 0.13
_exptl_crystal_size_min 0.06
_refine_diff_density_max 0.510
_refine_diff_density_min -0.339
_refine_diff_density_rms 0.070
_refine_ls_extinction_method none
_refine_ls_goodness_of_fit_ref 1.002
_refine_ls_hydrogen_treatment constr
_refine_ls_matrix_type full
_refine_ls_number_parameters 631
_refine_ls_number_reflns 11643
_refine_ls_number_restraints 0
_refine_ls_restrained_S_all 1.002
_refine_ls_R_factor_all 0.0366
_refine_ls_R_factor_gt 0.0270
_refine_ls_shift/su_max 0.002
_refine_ls_shift/su_mean 0.000
_refine_ls_structure_factor_coef Fsqd
_refine_ls_weighting_details 'calc w=1/[\s^2^(Fo^2^)+(0.0336P)^2^+1.5338P] where P=(Fo^2^+2Fc^2^)/3'
_refine_ls_weighting_scheme calc
_refine_ls_wR_factor_gt 0.0657
_refine_ls_wR_factor_ref 0.0707
_reflns_number_gt 9820
_reflns_number_total 11643
_reflns_threshold_expression I>2\s(I)
_cod_data_source_file b705684b.txt
_cod_data_source_block mn1643
_cod_database_code 7005821

loop_
_symmetry_equiv_pos_as_xyz
'x, y, z'
'-x, -y, -z'

loop_
_atom_site_label
_atom_site_type_symbol
_atom_site_fract_x
_atom_site_fract_y
_atom_site_fract_z
_atom_site_U_iso_or_equiv
_atom_site_adp_type
_atom_site_occupancy
_atom_site_symmetry_multiplicity
_atom_site_calc_flag
_atom_site_refinement_flags
_atom_site_disorder_assembly
_atom_site_disorder_group
Cu1 Cu 0.22197(3) 0.58101(2) 0.099963(9) 0.01375(6) Uani 1 1 d . . .
Cu2 Cu -0.01058(3) 0.60905(2) 0.151174(9) 0.01437(6) Uani 1 1 d . . .
Cl1 Cl -0.14007(6) 0.76555(5) 0.15875(2) 0.02255(11) Uani 1 1 d . . .
S1 S 0.02224(6) 0.34704(4) 0.115245(18) 0.01411(10) Uani 1 1 d . . .
O1 O 0.12629(17) 0.25602(13) 0.10241(6) 0.0212(3) Uani 1 1 d . . .
O2 O -0.08019(16) 0.39175(13) 0.07387(5) 0.0183(3) Uani 1 1 d . . .
O3 O -0.40225(19) -0.01336(14) 0.23666(6) 0.0267(4) Uani 1 1 d . . .
O4 O -0.53588(18) 0.14881(16) 0.22756(6) 0.0271(4) Uani 1 1 d . . .
N1 N 0.20213(18) 0.75398(15) 0.08144(6) 0.0144(3) Uani 1 1 d . . .
N2 N 0.38942(18) 0.60293(15) 0.16717(6) 0.0137(3) Uani 1 1 d . . .
N3 N 0.31898(19) 0.46621(16) 0.05205(6) 0.0154(3) Uani 1 1 d . . .
N4 N 0.10518(18) 0.46634(15) 0.14836(6) 0.0131(3) Uani 1 1 d . . .
N5 N -0.4213(2) 0.09250(17) 0.22419(6) 0.0205(4) Uani 1 1 d . . .
C1 C 0.1562(2) 0.7778(2) 0.03231(8) 0.0188(4) Uani 1 1 d . . .
H1B H 0.1219 0.7104 0.0080 0.023 Uiso 1 1 calc R . .
C2 C 0.1568(3) 0.8961(2) 0.01580(8) 0.0239(5) Uani 1 1 d . . .
H2B H 0.1236 0.9094 -0.0191 0.029 Uiso 1 1 calc R . .
C3 C 0.2066(3) 0.9947(2) 0.05113(9) 0.0253(5) Uani 1 1 d . . .
H3A H 0.2073 1.0770 0.0410 0.030 Uiso 1 1 calc R . .
C4 C 0.2555(3) 0.9713(2) 0.10148(8) 0.0208(4) Uani 1 1 d . . .
H4A H 0.2912 1.0377 0.1262 0.025 Uiso 1 1 calc R . .
C5 C 0.2523(2) 0.85030(18) 0.11585(7) 0.0151(4) Uani 1 1 d . . .
C6 C 0.3026(2) 0.82226(18) 0.17060(7) 0.0156(4) Uani 1 1 d . . .
H6A H 0.2159 0.7842 0.1838 0.019 Uiso 1 1 calc R . .
H6B H 0.3319 0.9013 0.1913 0.019 Uiso 1 1 calc R . .
C7 C 0.4347(2) 0.73598(18) 0.17867(7) 0.0161(4) Uani 1 1 d . . .
H7A H 0.5092 0.7588 0.1566 0.019 Uiso 1 1 calc R . .
H7B H 0.4846 0.7491 0.2147 0.019 Uiso 1 1 calc R . .
C8 C 0.5213(2) 0.53057(19) 0.15845(7) 0.0168(4) Uani 1 1 d . . .
H8A H 0.5005 0.4431 0.1647 0.020 Uiso 1 1 calc R . .
H8B H 0.6096 0.5625 0.1835 0.020 Uiso 1 1 calc R . .
C9 C 0.5601(2) 0.5360(2) 0.10421(7) 0.0179(4) Uani 1 1 d . . .
H9A H 0.5470 0.6213 0.0938 0.021 Uiso 1 1 calc R . .
H9B H 0.6677 0.5183 0.1051 0.021 Uiso 1 1 calc R . .
C10 C 0.4678(2) 0.44777(19) 0.06396(7) 0.0165(4) Uani 1 1 d . . .
C11 C 0.5350(3) 0.3520(2) 0.03918(8) 0.0213(4) Uani 1 1 d . . .
H11A H 0.6391 0.3390 0.0486 0.026 Uiso 1 1 calc R . .
C12 C 0.4486(3) 0.2756(2) 0.00074(8) 0.0231(5) Uani 1 1 d . . .
H12A H 0.4925 0.2091 -0.0161 0.028 Uiso 1 1 calc R . .
C13 C 0.2976(3) 0.2976(2) -0.01287(8) 0.0205(4) Uani 1 1 d . . .
H13A H 0.2369 0.2484 -0.0399 0.025 Uiso 1 1 calc R . .
C14 C 0.2376(2) 0.39255(19) 0.01379(7) 0.0181(4) Uani 1 1 d . . .
H14A H 0.1337 0.4069 0.0048 0.022 Uiso 1 1 calc R . .
C15 C 0.3198(2) 0.55438(19) 0.20947(7) 0.0152(4) Uani 1 1 d . . .
H15A H 0.2580 0.6185 0.2233 0.018 Uiso 1 1 calc R . .
H15B H 0.3999 0.5355 0.2374 0.018 Uiso 1 1 calc R . .
C16 C 0.2213(2) 0.43806(19) 0.19150(7) 0.0163(4) Uani 1 1 d . . .
H16A H 0.2836 0.3711 0.1802 0.020 Uiso 1 1 calc R . .
H16B H 0.1723 0.4099 0.2200 0.020 Uiso 1 1 calc R . .
C17 C -0.0947(2) 0.27205(18) 0.15406(7) 0.0150(4) Uani 1 1 d . . .
C18 C -0.1026(3) 0.14314(19) 0.15235(8) 0.0205(4) Uani 1 1 d . . .
H18A H -0.0367 0.0965 0.1345 0.025 Uiso 1 1 calc R . .
C19 C -0.2073(3) 0.0833(2) 0.17692(8) 0.0224(5) Uani 1 1 d . . .
H19A H -0.2146 -0.0045 0.1761 0.027 Uiso 1 1 calc R . .
C20 C -0.3003(2) 0.15494(19) 0.20248(7) 0.0165(4) Uani 1 1 d . . .
C21 C -0.2901(2) 0.28264(19) 0.20685(8) 0.0186(4) Uani 1 1 d . . .
H21A H -0.3525 0.3289 0.2263 0.022 Uiso 1 1 calc R . .
C22 C -0.1855(2) 0.34144(19) 0.18183(8) 0.0180(4) Uani 1 1 d . . .
H22A H -0.1763 0.4293 0.1838 0.022 Uiso 1 1 calc R . .
Cu3 Cu 0.29004(3) 1.04989(2) 0.397454(9) 0.01293(6) Uani 1 1 d . . .
Cu4 Cu 0.53052(3) 1.06155(2) 0.351513(9) 0.01348(6) Uani 1 1 d . . .
Cl2 Cl 0.67522(6) 1.21564(5) 0.345650(19) 0.02024(11) Uani 1 1 d . . .
S2 S 0.47303(5) 0.81188(4) 0.386278(18) 0.01298(10) Uani 1 1 d . . .
O5 O 0.35989(17) 0.72330(13) 0.39639(6) 0.0187(3) Uani 1 1 d . . .
O6 O 0.57237(16) 0.87262(13) 0.42974(5) 0.0175(3) Uani 1 1 d . . .
O7 O 1.02396(19) 0.59941(16) 0.27023(7) 0.0311(4) Uani 1 1 d . . .
O8 O 0.94646(19) 0.42633(15) 0.29585(7) 0.0299(4) Uani 1 1 d . . .
N6 N 0.31592(19) 1.22966(15) 0.41599(6) 0.0142(3) Uani 1 1 d . . .
N7 N 0.12766(18) 1.04341(15) 0.32887(6) 0.0131(3) Uani 1 1 d . . .
N8 N 0.18251(19) 0.95326(15) 0.44486(6) 0.0146(3) Uani 1 1 d . . .
N9 N 0.40327(18) 0.91784(15) 0.35217(6) 0.0122(3) Uani 1 1 d . . .
N10 N 0.9353(2) 0.53707(17) 0.29003(7) 0.0212(4) Uani 1 1 d . . .
C23 C 0.3505(2) 1.27279(19) 0.46576(8) 0.0186(4) Uani 1 1 d . . .
H23A H 0.3833 1.2161 0.4904 0.022 Uiso 1 1 calc R . .
C24 C 0.3403(3) 1.3949(2) 0.48245(8) 0.0234(5) Uani 1 1 d . . .
H24A H 0.3651 1.4213 0.5178 0.028 Uiso 1 1 calc R . .
C25 C 0.2932(3) 1.4788(2) 0.44679(8) 0.0230(5) Uani 1 1 d . . .
H25A H 0.2860 1.5638 0.4572 0.028 Uiso 1 1 calc R . .
C26 C 0.2571(2) 1.43595(19) 0.39568(8) 0.0197(4) Uani 1 1 d . . .
H26A H 0.2241 1.4916 0.3707 0.024 Uiso 1 1 calc R . .
C27 C 0.2692(2) 1.31136(19) 0.38107(7) 0.0151(4) Uani 1 1 d . . .
C28 C 0.2297(2) 1.26170(18) 0.32581(7) 0.0152(4) Uani 1 1 d . . .
H28A H 0.3174 1.2196 0.3154 0.018 Uiso 1 1 calc R . .
H28B H 0.2103 1.3322 0.3043 0.018 Uiso 1 1 calc R . .
C29 C 0.0916(2) 1.17052(18) 0.31515(7) 0.0156(4) Uani 1 1 d . . .
H29A H 0.0135 1.2012 0.3349 0.019 Uiso 1 1 calc R . .
H29B H 0.0494 1.1676 0.2783 0.019 Uiso 1 1 calc R . .
C30 C -0.0101(2) 0.97345(19) 0.33713(7) 0.0153(4) Uani 1 1 d . . .
H30A H 0.0051 0.8838 0.3318 0.018 Uiso 1 1 calc R . .
H30B H -0.0951 0.9939 0.3113 0.018 Uiso 1 1 calc R . .
C31 C -0.0518(2) 1.0009(2) 0.39064(7) 0.0174(4) Uani 1 1 d . . .
H31A H -0.0331 1.0906 0.4004 0.021 Uiso 1 1 calc R . .
H31B H -0.1611 0.9821 0.3889 0.021 Uiso 1 1 calc R . .
C32 C 0.0318(2) 0.93029(19) 0.43233(7) 0.0154(4) Uani 1 1 d . . .
C33 C -0.0450(2) 0.8466(2) 0.45809(8) 0.0211(4) Uani 1 1 d . . .
H33A H -0.1503 0.8304 0.4485 0.025 Uiso 1 1 calc R . .
C34 C 0.0338(3) 0.7874(2) 0.49781(8) 0.0226(5) Uani 1 1 d . . .
H34A H -0.0167 0.7292 0.5153 0.027 Uiso 1 1 calc R . .
C35 C 0.1872(2) 0.81426(19) 0.51163(8) 0.0184(4) Uani 1 1 d . . .
H35A H 0.2433 0.7770 0.5394 0.022 Uiso 1 1 calc R . .
C36 C 0.2561(2) 0.89639(19) 0.48410(7) 0.0168(4) Uani 1 1 d . . .
H36A H 0.3613 0.9139 0.4933 0.020 Uiso 1 1 calc R . .
C37 C 0.1976(2) 0.97821(19) 0.28788(7) 0.0154(4) Uani 1 1 d . . .
H37A H 0.2647 1.0373 0.2741 0.018 Uiso 1 1 calc R . .
H37B H 0.1179 0.9462 0.2596 0.018 Uiso 1 1 calc R . .
C38 C 0.2880(2) 0.87129(18) 0.30808(7) 0.0151(4) Uani 1 1 d . . .
H38A H 0.2199 0.8082 0.3190 0.018 Uiso 1 1 calc R . .
H38B H 0.3379 0.8320 0.2806 0.018 Uiso 1 1 calc R . .
C39 C 0.5933(2) 0.72497(18) 0.35071(7) 0.0139(4) Uani 1 1 d . . .
C40 C 0.6184(2) 0.60303(19) 0.36208(8) 0.0180(4) Uani 1 1 d . . .
H40A H 0.5604 0.5638 0.3840 0.022 Uiso 1 1 calc R . .
C41 C 0.7286(3) 0.53942(19) 0.34119(8) 0.0205(4) Uani 1 1 d . . .
H41A H 0.7485 0.4569 0.3489 0.025 Uiso 1 1 calc R . .
C42 C 0.8086(2) 0.59957(19) 0.30870(7) 0.0165(4) Uani 1 1 d . . .
C43 C 0.7780(2) 0.71679(19) 0.29370(7) 0.0162(4) Uani 1 1 d . . .
H43A H 0.8297 0.7527 0.2692 0.019 Uiso 1 1 calc R . .
C44 C 0.6694(2) 0.78034(18) 0.31563(7) 0.0144(4) Uani 1 1 d . . .
H44A H 0.6470 0.8617 0.3067 0.017 Uiso 1 1 calc R . .

loop_
_atom_site_aniso_label
_atom_site_aniso_U_11
_atom_site_aniso_U_22
_atom_site_aniso_U_33
_atom_site_aniso_U_23
_atom_site_aniso_U_13
_atom_site_aniso_U_12
Cu1 0.01358(12) 0.01359(12) 0.01351(11) -0.00033(9) 0.00118(9) -0.00070(9)
Cu2 0.01347(12) 0.01226(12) 0.01743(12) -0.00027(9) 0.00308(9) 0.00108(9)
Cl1 0.0209(3) 0.0169(2) 0.0298(3) -0.0016(2) 0.0043(2) 0.0060(2)
S1 0.0159(2) 0.0118(2) 0.0153(2) -0.00110(17) 0.00593(18) -0.00089(18)
O1 0.0215(8) 0.0153(7) 0.0292(8) -0.0021(6) 0.0134(6) 0.0008(6)
O2 0.0205(8) 0.0187(7) 0.0148(7) -0.0008(5) 0.0018(6) -0.0031(6)
O3 0.0380(10) 0.0190(8) 0.0228(8) 0.0066(6) 0.0040(7) -0.0093(7)
O4 0.0180(8) 0.0374(10) 0.0270(8) 0.0078(7) 0.0052(6) -0.0037(7)
N1 0.0123(8) 0.0159(8) 0.0151(8) -0.0004(6) 0.0032(6) 0.0003(7)
N2 0.0115(8) 0.0166(8) 0.0133(8) 0.0003(6) 0.0035(6) 0.0002(7)
N3 0.0165(9) 0.0173(9) 0.0128(8) 0.0007(6) 0.0042(6) -0.0014(7)
N4 0.0127(8) 0.0123(8) 0.0142(8) 0.0005(6) 0.0018(6) 0.0005(6)
N5 0.0218(10) 0.0245(10) 0.0140(8) 0.0036(7) -0.0002(7) -0.0079(8)
C1 0.0176(10) 0.0213(11) 0.0168(10) -0.0020(8) 0.0015(8) 0.0013(8)
C2 0.0305(13) 0.0237(11) 0.0179(10) 0.0057(9) 0.0019(9) 0.0069(10)
C3 0.0323(13) 0.0183(11) 0.0268(11) 0.0060(9) 0.0063(10) 0.0062(9)
C4 0.0239(11) 0.0156(10) 0.0229(10) -0.0011(8) 0.0045(9) 0.0011(9)
C5 0.0127(10) 0.0152(10) 0.0176(9) -0.0017(7) 0.0039(7) 0.0005(8)
C6 0.0169(10) 0.0146(10) 0.0144(9) -0.0038(7) 0.0026(7) -0.0013(8)
C7 0.0151(10) 0.0173(10) 0.0149(9) -0.0012(7) 0.0012(7) -0.0020(8)
C8 0.0125(10) 0.0204(10) 0.0169(9) -0.0008(8) 0.0011(7) 0.0023(8)
C9 0.0131(10) 0.0232(11) 0.0178(10) -0.0010(8) 0.0055(8) -0.0007(8)
C10 0.0171(10) 0.0190(10) 0.0145(9) 0.0024(8) 0.0061(8) -0.0015(8)
C11 0.0202(11) 0.0262(12) 0.0183(10) 0.0017(8) 0.0054(8) 0.0040(9)
C12 0.0311(13) 0.0201(11) 0.0194(10) -0.0032(8) 0.0101(9) 0.0021(9)
C13 0.0256(11) 0.0209(11) 0.0141(9) -0.0035(8) 0.0045(8) -0.0067(9)
C14 0.0175(10) 0.0207(10) 0.0162(9) 0.0014(8) 0.0045(8) -0.0044(8)
C15 0.0143(10) 0.0197(10) 0.0116(9) 0.0010(7) 0.0027(7) 0.0008(8)
C16 0.0166(10) 0.0170(10) 0.0158(9) 0.0043(8) 0.0028(8) 0.0011(8)
C17 0.0124(9) 0.0153(10) 0.0175(9) 0.0015(7) 0.0032(7) -0.0024(8)
C18 0.0242(11) 0.0138(10) 0.0248(11) -0.0010(8) 0.0085(9) 0.0012(9)
C19 0.0289(12) 0.0131(10) 0.0260(11) 0.0034(8) 0.0066(9) -0.0013(9)
C20 0.0163(10) 0.0166(10) 0.0162(9) 0.0046(8) 0.0006(8) -0.0044(8)
C21 0.0192(11) 0.0180(10) 0.0204(10) 0.0044(8) 0.0071(8) 0.0023(8)
C22 0.0214(11) 0.0111(9) 0.0232(10) 0.0019(8) 0.0081(8) 0.0006(8)
Cu3 0.01287(12) 0.01280(12) 0.01293(11) 0.00130(9) 0.00106(9) 0.00144(9)
Cu4 0.01305(12) 0.01186(12) 0.01571(12) 0.00213(9) 0.00232(9) 0.00025(9)
Cl2 0.0189(2) 0.0164(2) 0.0250(2) 0.00503(19) 0.00171(19) -0.00346(19)
S2 0.0140(2) 0.0118(2) 0.0142(2) 0.00257(17) 0.00440(17) 0.00258(18)
O5 0.0194(8) 0.0146(7) 0.0247(7) 0.0042(6) 0.0101(6) 0.0021(6)
O6 0.0199(8) 0.0184(7) 0.0141(7) 0.0015(5) 0.0011(6) 0.0045(6)
O7 0.0254(9) 0.0341(10) 0.0381(10) 0.0020(8) 0.0174(7) 0.0071(8)
O8 0.0302(9) 0.0213(9) 0.0392(10) -0.0008(7) 0.0077(7) 0.0118(7)
N6 0.0132(8) 0.0145(8) 0.0151(8) 0.0022(6) 0.0026(6) 0.0001(7)
N7 0.0122(8) 0.0138(8) 0.0134(8) 0.0000(6) 0.0028(6) 0.0020(6)
N8 0.0153(8) 0.0150(8) 0.0139(8) 0.0001(6) 0.0031(6) 0.0024(7)
N9 0.0121(8) 0.0118(8) 0.0125(7) 0.0018(6) 0.0012(6) 0.0003(6)
N10 0.0179(9) 0.0245(10) 0.0202(9) -0.0041(7) 0.0017(7) 0.0047(8)
C23 0.0191(11) 0.0193(10) 0.0166(10) 0.0026(8) 0.0005(8) -0.0034(8)
C24 0.0304(13) 0.0214(11) 0.0171(10) -0.0027(8) 0.0035(9) -0.0071(9)
C25 0.0290(12) 0.0140(10) 0.0259(11) -0.0020(8) 0.0057(9) -0.0022(9)
C26 0.0228(11) 0.0157(10) 0.0207(10) 0.0038(8) 0.0029(8) -0.0001(8)
C27 0.0122(9) 0.0161(10) 0.0170(9) 0.0030(8) 0.0025(7) -0.0004(8)
C28 0.0169(10) 0.0147(10) 0.0146(9) 0.0030(7) 0.0030(7) 0.0030(8)
C29 0.0148(10) 0.0159(10) 0.0157(9) 0.0010(7) 0.0005(7) 0.0047(8)
C30 0.0128(10) 0.0178(10) 0.0148(9) 0.0016(8) 0.0009(7) 0.0000(8)
C31 0.0134(10) 0.0222(11) 0.0173(10) 0.0021(8) 0.0039(8) 0.0029(8)
C32 0.0155(10) 0.0177(10) 0.0130(9) -0.0019(7) 0.0039(7) 0.0018(8)
C33 0.0175(11) 0.0251(11) 0.0210(10) 0.0011(9) 0.0051(8) -0.0018(9)
C34 0.0266(12) 0.0216(11) 0.0216(10) 0.0041(8) 0.0092(9) -0.0019(9)
C35 0.0233(11) 0.0185(10) 0.0148(9) 0.0031(8) 0.0052(8) 0.0050(9)
C36 0.0164(10) 0.0197(10) 0.0144(9) -0.0017(8) 0.0035(8) 0.0034(8)
C37 0.0146(10) 0.0185(10) 0.0129(9) -0.0008(7) 0.0026(7) 0.0020(8)
C38 0.0145(10) 0.0140(9) 0.0161(9) -0.0020(7) 0.0014(7) 0.0019(8)
C39 0.0129(9) 0.0139(9) 0.0146(9) -0.0005(7) 0.0019(7) 0.0015(8)
C40 0.0204(11) 0.0149(10) 0.0200(10) 0.0032(8) 0.0065(8) 0.0004(8)
C41 0.0242(11) 0.0130(10) 0.0252(11) 0.0025(8) 0.0051(9) 0.0041(8)
C42 0.0143(10) 0.0177(10) 0.0169(9) -0.0043(8) 0.0015(8) 0.0042(8)
C43 0.0154(10) 0.0169(10) 0.0163(9) -0.0004(8) 0.0040(8) -0.0001(8)
C44 0.0160(10) 0.0106(9) 0.0168(9) 0.0015(7) 0.0024(7) 0.0013(7)

loop_
_atom_type_symbol
_atom_type_description
_atom_type_scat_dispersion_real
_atom_type_scat_dispersion_imag
_atom_type_scat_source
C C 0.0033 0.0016 'International Tables Vol C Tables 4.2.6.8 and 6.1.1.4'
H H 0.0000 0.0000 'International Tables Vol C Tables 4.2.6.8 and 6.1.1.4'
N N 0.0061 0.0033 'International Tables Vol C Tables 4.2.6.8 and 6.1.1.4'
O O 0.0106 0.0060 'International Tables Vol C Tables 4.2.6.8 and 6.1.1.4'
S S 0.1246 0.1234 'International Tables Vol C Tables 4.2.6.8 and 6.1.1.4'
Cu Cu 0.3201 1.2651 'International Tables Vol C Tables 4.2.6.8 and 6.1.1.4'
Cl Cl 0.1484 0.1585 'International Tables Vol C Tables 4.2.6.8 and 6.1.1.4'

loop_
_geom_angle_atom_site_label_1
_geom_angle_atom_site_label_2
_geom_angle_atom_site_label_3
_geom_angle
_geom_angle_site_symmetry_1
_geom_angle_site_symmetry_3
_geom_angle_publ_flag
N1 Cu1 N3 116.30(7) . . ?
N1 Cu1 N2 101.77(7) . . ?
N3 Cu1 N2 102.61(7) . . ?
N1 Cu1 N4 133.03(6) . . ?
N3 Cu1 N4 107.91(6) . . ?
N2 Cu1 N4 82.60(6) . . ?
N1 Cu1 Cu2 88.58(5) . . ?
N3 Cu1 Cu2 145.34(5) . . ?
N2 Cu1 Cu2 94.70(4) . . ?
N4 Cu1 Cu2 44.57(4) . . ?
N4 Cu2 Cl1 176.67(5) . . ?
N4 Cu2 Cu1 54.33(5) . . ?
Cl1 Cu2 Cu1 128.351(19) . . ?
O1 S1 O2 117.88(9) . . ?
O1 S1 N4 112.53(9) . . ?
O2 S1 N4 106.98(9) . . ?
O1 S1 C17 105.42(9) . . ?
O2 S1 C17 105.47(9) . . ?
N4 S1 C17 107.95(9) . . ?
C1 N1 C5 118.27(17) . . ?
C1 N1 Cu1 120.18(14) . . ?
C5 N1 Cu1 120.99(13) . . ?
C15 N2 C8 109.99(15) . . ?
C15 N2 C7 110.70(15) . . ?
C8 N2 C7 110.47(15) . . ?
C15 N2 Cu1 106.85(12) . . ?
C8 N2 Cu1 109.45(11) . . ?
C7 N2 Cu1 109.31(12) . . ?
C14 N3 C10 118.27(18) . . ?
C14 N3 Cu1 122.40(14) . . ?
C10 N3 Cu1 118.41(13) . . ?
C16 N4 S1 114.64(13) . . ?
C16 N4 Cu2 122.20(13) . . ?
S1 N4 Cu2 115.74(9) . . ?
C16 N4 Cu1 105.88(12) . . ?
S1 N4 Cu1 110.45(8) . . ?
Cu2 N4 Cu1 81.10(6) . . ?
O3 N5 O4 124.41(18) . . ?
O3 N5 C20 117.83(18) . . ?
O4 N5 C20 117.74(17) . . ?
N1 C1 C2 123.00(19) . . ?
N1 C1 H1B 118.5 . . ?
C2 C1 H1B 118.5 . . ?
C1 C2 C3 118.7(2) . . ?
C1 C2 H2B 120.7 . . ?
C3 C2 H2B 120.7 . . ?
C4 C3 C2 118.8(2) . . ?
C4 C3 H3A 120.6 . . ?
C2 C3 H3A 120.6 . . ?
C3 C4 C5 119.9(2) . . ?
C3 C4 H4A 120.0 . . ?
C5 C4 H4A 120.0 . . ?
N1 C5 C4 121.29(18) . . ?
N1 C5 C6 117.67(17) . . ?
C4 C5 C6 121.04(18) . . ?
C5 C6 C7 115.22(16) . . ?
C5 C6 H6A 108.5 . . ?
C7 C6 H6A 108.5 . . ?
C5 C6 H6B 108.5 . . ?
C7 C6 H6B 108.5 . . ?
H6A C6 H6B 107.5 . . ?
N2 C7 C6 113.75(16) . . ?
N2 C7 H7A 108.8 . . ?
C6 C7 H7A 108.8 . . ?
N2 C7 H7B 108.8 . . ?
C6 C7 H7B 108.8 . . ?
H7A C7 H7B 107.7 . . ?
N2 C8 C9 113.20(16) . . ?
N2 C8 H8A 108.9 . . ?
C9 C8 H8A 108.9 . . ?
N2 C8 H8B 108.9 . . ?
C9 C8 H8B 108.9 . . ?
H8A C8 H8B 107.8 . . ?
C10 C9 C8 115.19(17) . . ?
C10 C9 H9A 108.5 . . ?
C8 C9 H9A 108.5 . . ?
C10 C9 H9B 108.5 . . ?
C8 C9 H9B 108.5 . . ?
H9A C9 H9B 107.5 . . ?
N3 C10 C11 121.31(19) . . ?
N3 C10 C9 117.95(18) . . ?
C11 C10 C9 120.73(19) . . ?
C12 C11 C10 119.5(2) . . ?
C12 C11 H11A 120.3 . . ?
C10 C11 H11A 120.3 . . ?
C13 C12 C11 119.2(2) . . ?
C13 C12 H12A 120.4 . . ?
C11 C12 H12A 120.4 . . ?
C14 C13 C12 118.3(2) . . ?
C14 C13 H13A 120.8 . . ?
C12 C13 H13A 120.8 . . ?
N3 C14 C13 123.3(2) . . ?
N3 C14 H14A 118.3 . . ?
C13 C14 H14A 118.3 . . ?
N2 C15 C16 111.55(15) . . ?
N2 C15 H15A 109.3 . . ?
C16 C15 H15A 109.3 . . ?
N2 C15 H15B 109.3 . . ?
C16 C15 H15B 109.3 . . ?
H15A C15 H15B 108.0 . . ?
N4 C16 C15 108.76(15) . . ?
N4 C16 H16A 109.9 . . ?
C15 C16 H16A 109.9 . . ?
N4 C16 H16B 109.9 . . ?
C15 C16 H16B 109.9 . . ?
H16A C16 H16B 108.3 . . ?
C22 C17 C18 120.78(18) . . ?
C22 C17 S1 119.92(15) . . ?
C18 C17 S1 119.07(15) . . ?
C19 C18 C17 119.7(2) . . ?
C19 C18 H18A 120.2 . . ?
C17 C18 H18A 120.2 . . ?
C20 C19 C18 118.09(19) . . ?
C20 C19 H19A 121.0 . . ?
C18 C19 H19A 121.0 . . ?
C19 C20 C21 123.42(19) . . ?
C19 C20 N5 118.44(18) . . ?
C21 C20 N5 118.08(19) . . ?
C20 C21 C22 117.86(19) . . ?
C20 C21 H21A 121.1 . . ?
C22 C21 H21A 121.1 . . ?
C17 C22 C21 120.06(19) . . ?
C17 C22 H22A 120.0 . . ?
C21 C22 H22A 120.0 . . ?
N6 Cu3 N8 114.99(7) . . ?
N6 Cu3 N7 101.45(6) . . ?
N8 Cu3 N7 102.90(7) . . ?
N6 Cu3 N9 134.58(7) . . ?
N8 Cu3 N9 107.56(6) . . ?
N7 Cu3 N9 83.32(6) . . ?
N6 Cu3 Cu4 89.46(5) . . ?
N8 Cu3 Cu4 144.65(5) . . ?
N7 Cu3 Cu4 96.19(4) . . ?
N9 Cu3 Cu4 45.28(4) . . ?
N9 Cu4 Cl2 175.86(5) . . ?
N9 Cu4 Cu3 54.48(5) . . ?
Cl2 Cu4 Cu3 129.130(19) . . ?
O5 S2 O6 117.75(9) . . ?
O5 S2 N9 112.53(9) . . ?
O6 S2 N9 107.28(8) . . ?
O5 S2 C39 105.26(9) . . ?
O6 S2 C39 105.08(9) . . ?
N9 S2 C39 108.35(9) . . ?
C23 N6 C27 118.06(18) . . ?
C23 N6 Cu3 120.06(13) . . ?
C27 N6 Cu3 120.44(13) . . ?
C30 N7 C37 110.36(15) . . ?
C30 N7 C29 110.47(15) . . ?
C37 N7 C29 109.98(15) . . ?
C30 N7 Cu3 108.98(11) . . ?
C37 N7 Cu3 106.50(12) . . ?
C29 N7 Cu3 110.48(12) . . ?
C36 N8 C32 118.25(17) . . ?
C36 N8 Cu3 122.78(14) . . ?
C32 N8 Cu3 118.31(13) . . ?
C38 N9 S2 114.06(13) . . ?
C38 N9 Cu4 123.18(12) . . ?
S2 N9 Cu4 115.94(9) . . ?
C38 N9 Cu3 105.46(11) . . ?
S2 N9 Cu3 110.87(8) . . ?
Cu4 N9 Cu3 80.24(6) . . ?
O7 N10 O8 124.10(19) . . ?
O7 N10 C42 117.94(18) . . ?
O8 N10 C42 117.95(18) . . ?
N6 C23 C24 123.16(19) . . ?
N6 C23 H23A 118.4 . . ?
C24 C23 H23A 118.4 . . ?
C23 C24 C25 118.9(2) . . ?
C23 C24 H24A 120.5 . . ?
C25 C24 H24A 120.5 . . ?
C26 C25 C24 118.6(2) . . ?
C26 C25 H25A 120.7 . . ?
C24 C25 H25A 120.7 . . ?
C25 C26 C27 119.97(19) . . ?
C25 C26 H26A 120.0 . . ?
C27 C26 H26A 120.0 . . ?
N6 C27 C26 121.32(18) . . ?
N6 C27 C28 117.45(18) . . ?
C26 C27 C28 121.23(17) . . ?
C27 C28 C29 114.12(16) . . ?
C27 C28 H28A 108.7 . . ?
C29 C28 H28A 108.7 . . ?
C27 C28 H28B 108.7 . . ?
C29 C28 H28B 108.7 . . ?
H28A C28 H28B 107.6 . . ?
N7 C29 C28 112.85(16) . . ?
N7 C29 H29A 109.0 . . ?
C28 C29 H29A 109.0 . . ?
N7 C29 H29B 109.0 . . ?
C28 C29 H29B 109.0 . . ?
H29A C29 H29B 107.8 . . ?
N7 C30 C31 113.37(16) . . ?
N7 C30 H30A 108.9 . . ?
C31 C30 H30A 108.9 . . ?
N7 C30 H30B 108.9 . . ?
C31 C30 H30B 108.9 . . ?
H30A C30 H30B 107.7 . . ?
C32 C31 C30 115.37(17) . . ?
C32 C31 H31A 108.4 . . ?
C30 C31 H31A 108.4 . . ?
C32 C31 H31B 108.4 . . ?
C30 C31 H31B 108.4 . . ?
H31A C31 H31B 107.5 . . ?
N8 C32 C33 121.19(18) . . ?
N8 C32 C31 118.01(17) . . ?
C33 C32 C31 120.77(19) . . ?
C34 C33 C32 119.5(2) . . ?
C34 C33 H33A 120.2 . . ?
C32 C33 H33A 120.2 . . ?
C33 C34 C35 119.09(19) . . ?
C33 C34 H34A 120.5 . . ?
C35 C34 H34A 120.5 . . ?
C36 C35 C34 118.29(19) . . ?
C36 C35 H35A 120.9 . . ?
C34 C35 H35A 120.9 . . ?
N8 C36 C35 123.63(19) . . ?
N8 C36 H36A 118.2 . . ?
C35 C36 H36A 118.2 . . ?
N7 C37 C38 111.18(15) . . ?
N7 C37 H37A 109.4 . . ?
C38 C37 H37A 109.4 . . ?
N7 C37 H37B 109.4 . . ?
C38 C37 H37B 109.4 . . ?
H37A C37 H37B 108.0 . . ?
N9 C38 C37 109.69(16) . . ?
N9 C38 H38A 109.7 . . ?
C37 C38 H38A 109.7 . . ?
N9 C38 H38B 109.7 . . ?
C37 C38 H38B 109.7 . . ?
H38A C38 H38B 108.2 . . ?
C44 C39 C40 120.71(18) . . ?
C44 C39 S2 120.86(15) . . ?
C40 C39 S2 118.23(15) . . ?
C41 C40 C39 119.70(19) . . ?
C41 C40 H40A 120.1 . . ?
C39 C40 H40A 120.1 . . ?
C42 C41 C40 118.14(19) . . ?
C42 C41 H41A 120.9 . . ?
C40 C41 H41A 120.9 . . ?
C43 C42 C41 123.27(19) . . ?
C43 C42 N10 118.16(18) . . ?
C41 C42 N10 118.55(18) . . ?
C42 C43 C44 117.85(18) . . ?
C42 C43 H43A 121.1 . . ?
C44 C43 H43A 121.1 . . ?
C43 C44 C39 120.02(18) . . ?
C43 C44 H44A 120.0 . . ?
C39 C44 H44A 120.0 . . ?

loop_
_geom_bond_atom_site_label_1
_geom_bond_atom_site_label_2
_geom_bond_distance
_geom_bond_site_symmetry_2
_geom_bond_publ_flag
Cu1 N1 1.9797(17) . ?
Cu1 N3 2.0264(17) . ?
Cu1 N2 2.1456(16) . ?
Cu1 N4 2.1980(16) . ?
Cu1 Cu2 2.6730(4) . ?
Cu2 N4 1.8988(17) . ?
Cu2 Cl1 2.1068(6) . ?
S1 O1 1.4417(15) . ?
S1 O2 1.4456(15) . ?
S1 N4 1.6039(17) . ?
S1 C17 1.791(2) . ?
O3 N5 1.228(2) . ?
O4 N5 1.228(2) . ?
N1 C1 1.351(3) . ?
N1 C5 1.354(3) . ?
N2 C15 1.482(2) . ?
N2 C8 1.482(3) . ?
N2 C7 1.483(3) . ?
N3 C14 1.350(3) . ?
N3 C10 1.354(3) . ?
N4 C16 1.485(2) . ?
N5 C20 1.471(3) . ?
C1 C2 1.384(3) . ?
C1 H1B 0.9500 . ?
C2 C3 1.385(3) . ?
C2 H2B 0.9500 . ?
C3 C4 1.384(3) . ?
C3 H3A 0.9500 . ?
C4 C5 1.392(3) . ?
C4 H4A 0.9500 . ?
C5 C6 1.509(3) . ?
C6 C7 1.537(3) . ?
C6 H6A 0.9900 . ?
C6 H6B 0.9900 . ?
C7 H7A 0.9900 . ?
C7 H7B 0.9900 . ?
C8 C9 1.533(3) . ?
C8 H8A 0.9900 . ?
C8 H8B 0.9900 . ?
C9 C10 1.508(3) . ?
C9 H9A 0.9900 . ?
C9 H9B 0.9900 . ?
C10 C11 1.393(3) . ?
C11 C12 1.386(3) . ?
C11 H11A 0.9500 . ?
C12 C13 1.386(3) . ?
C12 H12A 0.9500 . ?
C13 C14 1.379(3) . ?
C13 H13A 0.9500 . ?
C14 H14A 0.9500 . ?
C15 C16 1.520(3) . ?
C15 H15A 0.9900 . ?
C15 H15B 0.9900 . ?
C16 H16A 0.9900 . ?
C16 H16B 0.9900 . ?
C17 C22 1.385(3) . ?
C17 C18 1.394(3) . ?
C18 C19 1.390(3) . ?
C18 H18A 0.9500 . ?
C19 C20 1.380(3) . ?
C19 H19A 0.9500 . ?
C20 C21 1.380(3) . ?
C21 C22 1.391(3) . ?
C21 H21A 0.9500 . ?
C22 H22A 0.9500 . ?
Cu3 N6 1.9730(17) . ?
Cu3 N8 2.0223(16) . ?
Cu3 N7 2.1485(16) . ?
Cu3 N9 2.1800(16) . ?
Cu3 Cu4 2.6395(4) . ?
Cu4 N9 1.9030(16) . ?
Cu4 Cl2 2.1100(6) . ?
S2 O5 1.4418(15) . ?
S2 O6 1.4488(15) . ?
S2 N9 1.5998(16) . ?
S2 C39 1.788(2) . ?
O7 N10 1.227(2) . ?
O8 N10 1.227(2) . ?
N6 C23 1.354(3) . ?
N6 C27 1.358(2) . ?
N7 C30 1.482(2) . ?
N7 C37 1.484(2) . ?
N7 C29 1.485(2) . ?
N8 C36 1.346(3) . ?
N8 C32 1.356(3) . ?
N9 C38 1.486(2) . ?
N10 C42 1.476(3) . ?
C23 C24 1.376(3) . ?
C23 H23A 0.9500 . ?
C24 C25 1.390(3) . ?
C24 H24A 0.9500 . ?
C25 C26 1.386(3) . ?
C25 H25A 0.9500 . ?
C26 C27 1.391(3) . ?
C26 H26A 0.9500 . ?
C27 C28 1.509(3) . ?
C28 C29 1.539(3) . ?
C28 H28A 0.9900 . ?
C28 H28B 0.9900 . ?
C29 H29A 0.9900 . ?
C29 H29B 0.9900 . ?
C30 C31 1.532(3) . ?
C30 H30A 0.9900 . ?
C30 H30B 0.9900 . ?
C31 C32 1.512(3) . ?
C31 H31A 0.9900 . ?
C31 H31B 0.9900 . ?
C32 C33 1.397(3) . ?
C33 C34 1.388(3) . ?
C33 H33A 0.9500 . ?
C34 C35 1.389(3) . ?
C34 H34A 0.9500 . ?
C35 C36 1.377(3) . ?
C35 H35A 0.9500 . ?
C36 H36A 0.9500 . ?
C37 C38 1.522(3) . ?
C37 H37A 0.9900 . ?
C37 H37B 0.9900 . ?
C38 H38A 0.9900 . ?
C38 H38B 0.9900 . ?
C39 C44 1.391(3) . ?
C39 C40 1.396(3) . ?
C40 C41 1.386(3) . ?
C40 H40A 0.9500 . ?
C41 C42 1.385(3) . ?
C41 H41A 0.9500 . ?
C42 C43 1.383(3) . ?
C43 C44 1.389(3) . ?
C43 H43A 0.9500 . ?
C44 H44A 0.9500 . ?
